data_7716365
loop_
_publ_author_name
'Behnia, Ava'
'Fard, Mahmood A.'
'Blacquiere, Johanna M.'
'Puddephatt, Richard J.'

_publ_section_title
;
 Hydroxopalladium(IV) complexes prepared using oxygen or hydrogen peroxide
 as oxidants.
;
_journal_issue 26
_journal_name_full 'Dalton transactions (Cambridge, England : 2003)'
_journal_page_first 10901
_journal_page_last 10911
_journal_paper_doi 10.1039/d4dt01202j
_journal_volume 53
_journal_year 2024
_chemical_absolute_configuration unk
_chemical_formula_sum 'C26 H34 F6 N3 O2 P Pd'
_chemical_formula_weight 671.93
_chemical_name_systematic '[Pd(OH)(CH2CMe2C6H4)(\k3-N,N?,N??-(MeO(CH2)3N(CH2-2-C5H4N)2))][PF6]'
_space_group_crystal_system orthorhombic
_space_group_IT_number 19
_space_group_name_Hall 'P 2ac 2ab'
_space_group_name_H-M_alt 'P 21 21 21'
_atom_sites_solution_hydrogens geom
_atom_sites_solution_primary dual
_atom_sites_solution_secondary difmap
_audit_block_doi 10.5517/ccdc.csd.cc28670r
_audit_creation_method SHELXL-2016/6
_audit_update_record
;
2021-06-21 deposited with the CCDC.	2024-06-13 downloaded from the CCDC.
;
_cell_angle_alpha 90
_cell_angle_beta 90
_cell_angle_gamma 90
_cell_formula_units_Z 4
_cell_length_a 10.0606(4)
_cell_length_b 13.2520(6)
_cell_length_c 20.6558(9)
_cell_measurement_reflns_used 9873
_cell_measurement_temperature 110
_cell_measurement_theta_max 31.67
_cell_measurement_theta_min 2.50
_cell_volume 2753.9(2)
_computing_cell_refinement SAINT
_computing_data_collection Apex2
_computing_data_reduction SAINT
_computing_molecular_graphics NRCVAX
_computing_publication_material cif2tables.py
_computing_structure_refinement SHELXL
_computing_structure_solution SHELXT
_diffrn_ambient_temperature 110
_diffrn_detector 'CCD plate'
_diffrn_detector_type 'Bruker Apex2'
_diffrn_measured_fraction_theta_full 0.997
_diffrn_measured_fraction_theta_max 0.991
_diffrn_measurement_device '\k-geometry diffractometer'
_diffrn_measurement_device_type 'Bruker Kappa Axis Apex2'
_diffrn_measurement_method 'phi and omega scans'
_diffrn_radiation_type MoK\a
_diffrn_radiation_wavelength 0.71073
_diffrn_reflns_av_R_equivalents 0.1298
_diffrn_reflns_av_unetI/netI 0.0854
_diffrn_reflns_Laue_measured_fraction_full 0.997
_diffrn_reflns_Laue_measured_fraction_max 0.991
_diffrn_reflns_limit_h_max 14
_diffrn_reflns_limit_h_min -14
_diffrn_reflns_limit_k_max 19
_diffrn_reflns_limit_k_min -18
_diffrn_reflns_limit_l_max 30
_diffrn_reflns_limit_l_min -30
_diffrn_reflns_number 70130
_diffrn_reflns_point_group_measured_fraction_full 0.998
_diffrn_reflns_point_group_measured_fraction_max 0.991
_diffrn_reflns_theta_full 25.242
_diffrn_reflns_theta_max 31.831
_diffrn_reflns_theta_min 2.252
_diffrn_source 'sealed tube'
_exptl_absorpt_coefficient_mu 0.802
_exptl_absorpt_correction_T_max 0.7462
_exptl_absorpt_correction_T_min 0.6118
_exptl_absorpt_correction_type multi-scan
_exptl_absorpt_process_details SADABS
_exptl_crystal_colour yellow
_exptl_crystal_density_diffrn 1.621
_exptl_crystal_description plate
_exptl_crystal_F_000 1368
_exptl_crystal_size_max 0.275
_exptl_crystal_size_mid 0.255
_exptl_crystal_size_min 0.099
_refine_diff_density_max 3.465
_refine_diff_density_min -2.056
_refine_diff_density_rms 0.230
_refine_ls_abs_structure_details
;
 Refined as an inversion twin.
;
_refine_ls_abs_structure_Flack -0.02(7)
_refine_ls_extinction_coef 0.0128(19)
_refine_ls_extinction_expression Fc^*^=kFc[1+0.001xFc^2^\l^3^/sin(2\q)]^-1/4^
_refine_ls_extinction_method 'SHELXL-2016/6 (Sheldrick 2016)'
_refine_ls_goodness_of_fit_ref 1.024
_refine_ls_hydrogen_treatment constr
_refine_ls_matrix_type full
_refine_ls_number_parameters 357
_refine_ls_number_reflns 9305
_refine_ls_number_restraints 366
_refine_ls_restrained_S_all 1.007
_refine_ls_R_factor_all 0.0979
_refine_ls_R_factor_gt 0.0800
_refine_ls_shift/su_max 0.000
_refine_ls_shift/su_mean 0.000
_refine_ls_structure_factor_coef Fsqd
_refine_ls_weighting_details 'w=1/[\s^2^(Fo^2^)+(0.1151P)^2^+10.4024P] where P=(Fo^2^+2Fc^2^)/3'
_refine_ls_weighting_scheme calc
_refine_ls_wR_factor_gt 0.1959
_refine_ls_wR_factor_ref 0.2080
_reflns_Friedel_coverage 0.804
_reflns_Friedel_fraction_full 1.000
_reflns_Friedel_fraction_max 0.992
_reflns_number_gt 7519
_reflns_number_total 9305
_reflns_threshold_expression 'I > 2\s(I)'
_cod_data_source_file d4dt01202j3.cif
_cod_data_source_block b18271
_cod_depositor_comments 'Adding full bibliography for 7716365--7716367.cif.'
_cod_database_code 7716365
_shelx_shelxl_version_number 2016/6
_shelx_space_group_comment
;
The symmetry employed for this shelxl refinement is uniquely defined
by the following loop, which should always be used as a source of
symmetry information in preference to the above space-group names.
They are only intended as comments.
;
_shelx_estimated_absorpt_t_min 0.810
_shelx_estimated_absorpt_t_max 0.925

loop_
_space_group_symop_operation_xyz
'x, y, z'
'-x+1/2, -y, z+1/2'
'-x, y+1/2, -z+1/2'
'x+1/2, -y+1/2, -z'

loop_
_atom_site_label
_atom_site_type_symbol
_atom_site_fract_x
_atom_site_fract_y
_atom_site_fract_z
_atom_site_U_iso_or_equiv
_atom_site_adp_type
_atom_site_occupancy
_atom_site_site_symmetry_order
_atom_site_calc_flag
_atom_site_refinement_flags_posn
_atom_site_refinement_flags_adp
_atom_site_refinement_flags_occupancy
_atom_site_disorder_assembly
_atom_site_disorder_group
Pd1 Pd 0.70164(6) 0.07491(5) 0.55059(3) 0.01741(17) Uani 1 1 d . . . . .
O1 O 0.8922(5) 0.1148(4) 0.5535(4) 0.0205(11) Uani 1 1 d . . . . .
H1A H 0.924736 0.098329 0.589449 0.031 Uiso 1 1 calc R U . . .
O2 O 0.2057(6) -0.0696(5) 0.6658(3) 0.0274(12) Uani 1 1 d . . . . .
N1 N 0.7429(8) -0.0627(6) 0.5006(4) 0.0231(14) Uani 1 1 d . . . . .
N2 N 0.5000(7) 0.0296(7) 0.5320(4) 0.0230(14) Uani 1 1 d . . . . .
N3 N 0.6784(6) 0.1348(5) 0.4527(4) 0.0208(13) Uani 1 1 d . . . . .
C1 C 0.7172(9) 0.0135(7) 0.6408(4) 0.0214(16) Uani 1 1 d . . . . .
H1B H 0.647336 -0.038487 0.646028 0.026 Uiso 1 1 calc R U . . .
H1C H 0.804431 -0.020542 0.644632 0.026 Uiso 1 1 calc R U . . .
C2 C 0.7038(9) 0.0913(7) 0.6962(4) 0.0248(16) Uani 1 1 d . . . . .
C3 C 0.8399(10) 0.1037(9) 0.7304(5) 0.033(2) Uani 1 1 d . . . . .
H3A H 0.864415 0.040070 0.751485 0.049 Uiso 1 1 calc R U . . .
H3B H 0.833725 0.157188 0.763030 0.049 Uiso 1 1 calc R U . . .
H3C H 0.907777 0.121598 0.698375 0.049 Uiso 1 1 calc R U . . .
C4 C 0.6017(11) 0.0565(8) 0.7458(5) 0.032(2) Uani 1 1 d . . . . .
H4A H 0.626205 -0.010511 0.761949 0.048 Uiso 1 1 calc R U . . .
H4B H 0.513828 0.053275 0.725451 0.048 Uiso 1 1 calc R U . . .
H4C H 0.599301 0.104340 0.781986 0.048 Uiso 1 1 calc R U . . .
C5 C 0.6638(8) 0.1916(7) 0.6662(5) 0.0220(15) Uani 1 1 d . . . . .
C6 C 0.6591(8) 0.1995(6) 0.5992(4) 0.0183(14) Uani 1 1 d . . . . .
C7 C 0.6333(8) 0.2908(7) 0.5691(5) 0.0222(16) Uani 1 1 d . . . . .
H7A H 0.629902 0.295039 0.523199 0.027 Uiso 1 1 calc R U . . .
C8 C 0.6127(9) 0.3759(7) 0.6067(5) 0.0259(17) Uani 1 1 d . . . . .
H8A H 0.597375 0.438953 0.586098 0.031 Uiso 1 1 calc R U . . .
C9 C 0.6138(9) 0.3711(8) 0.6726(5) 0.0275(18) Uani 1 1 d . . . . .
H9A H 0.598058 0.430041 0.697656 0.033 Uiso 1 1 calc R U . . .
C10 C 0.6385(9) 0.2783(8) 0.7034(5) 0.0262(18) Uani 1 1 d . . . . .
H10A H 0.638045 0.274264 0.749274 0.031 Uiso 1 1 calc R U . . .
C11 C 0.8641(9) -0.0904(7) 0.4783(5) 0.0255(18) Uani 1 1 d . . . . .
H11A H 0.940748 -0.054758 0.492439 0.031 Uiso 1 1 calc R U . . .
C12 C 0.8783(11) -0.1691(8) 0.4355(5) 0.033(2) Uani 1 1 d . . . . .
H12A H 0.964036 -0.189295 0.421173 0.039 Uiso 1 1 calc R U . . .
C13 C 0.7666(11) -0.2180(9) 0.4138(5) 0.034(2) Uani 1 1 d . . . . .
H13A H 0.774274 -0.271801 0.383619 0.040 Uiso 1 1 calc R U . . .
C14 C 0.6417(11) -0.1884(7) 0.4363(5) 0.0285(19) Uani 1 1 d . . . . .
H14A H 0.563511 -0.221253 0.421418 0.034 Uiso 1 1 calc R U . . .
C15 C 0.6339(9) -0.1103(7) 0.4805(4) 0.0208(16) Uani 1 1 d . . . . .
C16 C 0.5060(8) -0.0798(9) 0.5119(5) 0.0253(16) Uani 1 1 d . . . . .
H16A H 0.491850 -0.122423 0.550701 0.030 Uiso 1 1 calc R U . . .
H16B H 0.432183 -0.093447 0.481467 0.030 Uiso 1 1 calc R U . . .
C17 C 0.4053(8) 0.0399(7) 0.5873(4) 0.0197(15) Uani 1 1 d . . . . .
H17A H 0.412471 0.109213 0.604947 0.024 Uiso 1 1 calc R U . . .
H17B H 0.432231 -0.007439 0.621987 0.024 Uiso 1 1 calc R U . . .
C18 C 0.2600(9) 0.0196(8) 0.5698(5) 0.0251(18) Uani 1 1 d . . . . .
H18A H 0.228095 0.073033 0.540194 0.030 Uiso 1 1 calc R U . . .
H18B H 0.253691 -0.045769 0.546774 0.030 Uiso 1 1 calc R U . . .
C19 C 0.1724(8) 0.0166(7) 0.6289(5) 0.0247(18) Uani 1 1 d . . . . .
H19A H 0.185732 0.078387 0.655048 0.030 Uiso 1 1 calc R U . . .
H19B H 0.077848 0.013455 0.615750 0.030 Uiso 1 1 calc R U . . .
C20 C 0.1144(10) -0.0832(10) 0.7177(5) 0.035(2) Uani 1 1 d . . . . .
H20A H 0.128826 -0.149384 0.737562 0.053 Uiso 1 1 calc R U . . .
H20B H 0.023308 -0.079220 0.701025 0.053 Uiso 1 1 calc R U . . .
H20C H 0.128117 -0.030215 0.750098 0.053 Uiso 1 1 calc R U . . .
C21 C 0.4507(8) 0.0934(8) 0.4782(4) 0.0242(18) Uani 1 1 d . . . . .
H21A H 0.409824 0.154761 0.496909 0.029 Uiso 1 1 calc R U . . .
H21B H 0.379854 0.055958 0.455182 0.029 Uiso 1 1 calc R U . . .
C22 C 0.5537(9) 0.1253(8) 0.4296(4) 0.0226(16) Uani 1 1 d . . . . .
C23 C 0.5216(10) 0.1496(8) 0.3660(5) 0.0274(19) Uani 1 1 d . . . . .
H23A H 0.433230 0.142480 0.350428 0.033 Uiso 1 1 calc R U . . .
C24 C 0.6218(10) 0.1844(8) 0.3259(5) 0.029(2) Uani 1 1 d . . . . .
H24A H 0.602633 0.202001 0.282312 0.035 Uiso 1 1 calc R U . . .
C25 C 0.7520(10) 0.1938(8) 0.3499(5) 0.030(2) Uani 1 1 d . . . . .
H25A H 0.821851 0.217716 0.323013 0.036 Uiso 1 1 calc R U . . .
C26 C 0.7755(8) 0.1675(7) 0.4131(5) 0.0227(16) Uani 1 1 d . . . . .
H26A H 0.863521 0.172544 0.429500 0.027 Uiso 1 1 calc R U . . .
P1 P 0.7557(3) 0.6831(2) 0.64712(15) 0.0319(6) Uani 1 1 d . . . . .
F1 F 0.7532(11) 0.6578(9) 0.7233(4) 0.073(3) Uani 1 1 d . . . . .
F2 F 0.8700(9) 0.7630(8) 0.6612(6) 0.077(3) Uani 1 1 d . . . . .
F3 F 0.6445(8) 0.7682(6) 0.6551(6) 0.075(3) Uani 1 1 d . . . . .
F4 F 0.7609(12) 0.7080(9) 0.5738(4) 0.084(3) Uani 1 1 d . . . . .
F5 F 0.6399(8) 0.6027(6) 0.6399(5) 0.062(2) Uani 1 1 d . . . . .
F6 F 0.8654(7) 0.5967(6) 0.6373(4) 0.0481(18) Uani 1 1 d . . . . .

loop_
_atom_site_aniso_label
_atom_site_aniso_U_11
_atom_site_aniso_U_22
_atom_site_aniso_U_33
_atom_site_aniso_U_23
_atom_site_aniso_U_13
_atom_site_aniso_U_12
Pd1 0.0115(2) 0.0157(3) 0.0251(3) 0.0001(2) 0.0006(2) 0.0001(2)
O1 0.014(2) 0.007(2) 0.040(3) 0.002(3) -0.001(3) 0.0034(19)
O2 0.020(3) 0.026(3) 0.036(3) 0.007(3) 0.008(2) 0.005(3)
N1 0.020(3) 0.023(4) 0.027(3) -0.004(3) 0.001(2) 0.000(3)
N2 0.016(3) 0.030(4) 0.023(3) -0.001(3) 0.001(2) -0.003(3)
N3 0.015(3) 0.020(3) 0.027(3) 0.002(3) 0.000(2) -0.003(2)
C1 0.017(4) 0.024(4) 0.023(3) 0.009(3) 0.000(3) 0.006(3)
C2 0.014(3) 0.030(4) 0.031(4) 0.002(3) 0.002(3) 0.003(3)
C3 0.022(4) 0.038(6) 0.039(5) -0.002(4) -0.008(4) -0.001(4)
C4 0.029(4) 0.036(6) 0.031(5) 0.003(4) 0.004(4) -0.002(4)
C5 0.013(3) 0.022(4) 0.030(4) -0.003(3) -0.002(3) -0.004(3)
C6 0.011(3) 0.012(3) 0.032(4) -0.003(3) 0.004(3) -0.002(2)
C7 0.014(3) 0.018(4) 0.035(4) 0.002(3) -0.001(3) 0.002(3)
C8 0.014(3) 0.014(4) 0.049(5) 0.000(3) 0.000(3) 0.000(3)
C9 0.019(4) 0.021(4) 0.042(5) -0.008(3) 0.004(3) 0.002(3)
C10 0.023(4) 0.025(4) 0.031(4) -0.005(3) 0.006(3) 0.002(3)
C11 0.021(4) 0.023(5) 0.032(4) 0.002(3) 0.004(3) 0.006(3)
C12 0.031(4) 0.029(5) 0.038(6) 0.002(4) 0.011(4) 0.007(4)
C13 0.044(5) 0.029(5) 0.028(4) -0.005(4) 0.005(4) 0.005(4)
C14 0.036(5) 0.018(4) 0.031(5) -0.005(3) 0.000(3) 0.003(3)
C15 0.019(4) 0.018(4) 0.025(4) -0.001(3) 0.000(3) 0.004(3)
C16 0.015(3) 0.028(4) 0.033(4) -0.003(4) 0.001(3) 0.000(3)
C17 0.014(3) 0.021(4) 0.024(4) 0.003(3) 0.001(3) -0.003(3)
C18 0.014(3) 0.029(5) 0.033(4) 0.004(3) -0.002(3) -0.004(3)
C19 0.015(4) 0.020(4) 0.038(5) 0.006(3) 0.004(3) 0.002(3)
C20 0.026(4) 0.041(6) 0.038(5) 0.013(5) 0.012(4) 0.004(5)
C21 0.012(3) 0.034(6) 0.027(4) 0.005(3) -0.001(3) 0.001(3)
C22 0.019(3) 0.026(5) 0.024(4) 0.000(3) -0.001(3) -0.004(3)
C23 0.025(4) 0.032(5) 0.025(4) 0.000(3) -0.004(3) -0.011(4)
C24 0.028(4) 0.034(5) 0.026(4) 0.002(4) 0.001(3) -0.006(4)
C25 0.029(4) 0.034(5) 0.028(4) 0.002(4) 0.006(3) -0.011(4)
C26 0.013(4) 0.023(4) 0.032(4) -0.002(3) 0.002(3) 0.000(3)
P1 0.0232(11) 0.0251(13) 0.0475(15) -0.0049(11) 0.0006(11) -0.0030(9)
F1 0.079(7) 0.095(8) 0.045(4) -0.013(4) 0.005(4) 0.001(5)
F2 0.047(5) 0.064(6) 0.120(8) -0.013(6) 0.002(5) -0.025(4)
F3 0.040(4) 0.023(4) 0.162(10) 0.001(5) 0.029(5) 0.001(3)
F4 0.105(8) 0.103(8) 0.045(4) 0.024(5) 0.001(5) 0.024(7)
F5 0.041(4) 0.028(4) 0.119(7) 0.000(4) -0.010(5) -0.008(3)
F6 0.040(4) 0.049(5) 0.056(4) 0.004(3) 0.007(3) 0.016(3)

loop_
_atom_type_symbol
_atom_type_description
_atom_type_scat_dispersion_real
_atom_type_scat_dispersion_imag
_atom_type_scat_source
C C 0.0033 0.0016 'International Tables Vol C Tables 4.2.6.8 and 6.1.1.4'
H H 0.0000 0.0000 'International Tables Vol C Tables 4.2.6.8 and 6.1.1.4'
F F 0.0171 0.0103 'International Tables Vol C Tables 4.2.6.8 and 6.1.1.4'
N N 0.0061 0.0033 'International Tables Vol C Tables 4.2.6.8 and 6.1.1.4'
O O 0.0106 0.0060 'International Tables Vol C Tables 4.2.6.8 and 6.1.1.4'
P P 0.1023 0.0942 'International Tables Vol C Tables 4.2.6.8 and 6.1.1.4'
Pd Pd -0.9988 1.0072 'International Tables Vol C Tables 4.2.6.8 and 6.1.1.4'

loop_
_geom_angle_atom_site_label_1
_geom_angle_atom_site_label_2
_geom_angle_atom_site_label_3
_geom_angle
_geom_angle_site_symmetry_1
_geom_angle_site_symmetry_3
_geom_angle_publ_flag
C6 Pd1 O1 88.3(3) . . ?
C6 Pd1 C1 83.4(4) . . ?
O1 Pd1 C1 90.2(3) . . ?
C6 Pd1 N1 177.8(3) . . ?
O1 Pd1 N1 93.1(3) . . ?
C1 Pd1 N1 94.9(3) . . ?
C6 Pd1 N2 96.9(3) . . ?
O1 Pd1 N2 171.4(3) . . ?
C1 Pd1 N2 97.1(3) . . ?
N1 Pd1 N2 81.9(3) . . ?
C6 Pd1 N3 98.2(3) . . ?
O1 Pd1 N3 92.0(3) . . ?
C1 Pd1 N3 177.3(3) . . ?
N1 Pd1 N3 83.4(3) . . ?
N2 Pd1 N3 80.5(3) . . ?
Pd1 O1 H1A 109.5 . . ?
C19 O2 C20 110.8(7) . . ?
C15 N1 C11 120.5(8) . . ?
C15 N1 Pd1 113.3(6) . . ?
C11 N1 Pd1 124.8(7) . . ?
C21 N2 C17 107.9(7) . . ?
C21 N2 C16 110.8(7) . . ?
C17 N2 C16 108.9(7) . . ?
C21 N2 Pd1 106.9(5) . . ?
C17 N2 Pd1 116.1(5) . . ?
C16 N2 Pd1 106.2(5) . . ?
C26 N3 C22 119.4(8) . . ?
C26 N3 Pd1 127.0(6) . . ?
C22 N3 Pd1 113.1(6) . . ?
C2 C1 Pd1 113.8(6) . . ?
C2 C1 H1B 108.8 . . ?
Pd1 C1 H1B 108.8 . . ?
C2 C1 H1C 108.8 . . ?
Pd1 C1 H1C 108.8 . . ?
H1B C1 H1C 107.7 . . ?
C5 C2 C4 111.1(8) . . ?
C5 C2 C1 107.7(7) . . ?
C4 C2 C1 110.8(8) . . ?
C5 C2 C3 109.1(8) . . ?
C4 C2 C3 108.8(8) . . ?
C1 C2 C3 109.3(8) . . ?
C2 C3 H3A 109.5 . . ?
C2 C3 H3B 109.5 . . ?
H3A C3 H3B 109.5 . . ?
C2 C3 H3C 109.5 . . ?
H3A C3 H3C 109.5 . . ?
H3B C3 H3C 109.5 . . ?
C2 C4 H4A 109.5 . . ?
C2 C4 H4B 109.5 . . ?
H4A C4 H4B 109.5 . . ?
C2 C4 H4C 109.5 . . ?
H4A C4 H4C 109.5 . . ?
H4B C4 H4C 109.5 . . ?
C6 C5 C10 118.5(9) . . ?
C6 C5 C2 118.8(8) . . ?
C10 C5 C2 122.7(8) . . ?
C7 C6 C5 121.3(8) . . ?
C7 C6 Pd1 122.8(7) . . ?
C5 C6 Pd1 115.8(6) . . ?
C8 C7 C6 119.2(9) . . ?
C8 C7 H7A 120.4 . . ?
C6 C7 H7A 120.4 . . ?
C9 C8 C7 121.4(9) . . ?
C9 C8 H8A 119.3 . . ?
C7 C8 H8A 119.3 . . ?
C8 C9 C10 119.6(9) . . ?
C8 C9 H9A 120.2 . . ?
C10 C9 H9A 120.2 . . ?
C5 C10 C9 120.1(9) . . ?
C5 C10 H10A 120.0 . . ?
C9 C10 H10A 120.0 . . ?
N1 C11 C12 121.2(9) . . ?
N1 C11 H11A 119.4 . . ?
C12 C11 H11A 119.4 . . ?
C13 C12 C11 118.9(10) . . ?
C13 C12 H12A 120.6 . . ?
C11 C12 H12A 120.6 . . ?
C12 C13 C14 119.7(9) . . ?
C12 C13 H13A 120.1 . . ?
C14 C13 H13A 120.1 . . ?
C15 C14 C13 118.8(10) . . ?
C15 C14 H14A 120.6 . . ?
C13 C14 H14A 120.6 . . ?
N1 C15 C14 120.9(8) . . ?
N1 C15 C16 116.5(8) . . ?
C14 C15 C16 122.5(9) . . ?
C15 C16 N2 114.4(8) . . ?
C15 C16 H16A 108.7 . . ?
N2 C16 H16A 108.7 . . ?
C15 C16 H16B 108.7 . . ?
N2 C16 H16B 108.7 . . ?
H16A C16 H16B 107.6 . . ?
N2 C17 C18 114.3(7) . . ?
N2 C17 H17A 108.7 . . ?
C18 C17 H17A 108.7 . . ?
N2 C17 H17B 108.7 . . ?
C18 C17 H17B 108.7 . . ?
H17A C17 H17B 107.6 . . ?
C19 C18 C17 111.9(8) . . ?
C19 C18 H18A 109.2 . . ?
C17 C18 H18A 109.2 . . ?
C19 C18 H18B 109.2 . . ?
C17 C18 H18B 109.2 . . ?
H18A C18 H18B 107.9 . . ?
O2 C19 C18 108.6(7) . . ?
O2 C19 H19A 110.0 . . ?
C18 C19 H19A 110.0 . . ?
O2 C19 H19B 110.0 . . ?
C18 C19 H19B 110.0 . . ?
H19A C19 H19B 108.4 . . ?
O2 C20 H20A 109.5 . . ?
O2 C20 H20B 109.5 . . ?
H20A C20 H20B 109.5 . . ?
O2 C20 H20C 109.5 . . ?
H20A C20 H20C 109.5 . . ?
H20B C20 H20C 109.5 . . ?
N2 C21 C22 115.5(7) . . ?
N2 C21 H21A 108.4 . . ?
C22 C21 H21A 108.4 . . ?
N2 C21 H21B 108.4 . . ?
C22 C21 H21B 108.4 . . ?
H21A C21 H21B 107.5 . . ?
N3 C22 C23 121.9(8) . . ?
N3 C22 C21 115.5(8) . . ?
C23 C22 C21 122.4(8) . . ?
C24 C23 C22 118.3(9) . . ?
C24 C23 H23A 120.9 . . ?
C22 C23 H23A 120.9 . . ?
C23 C24 C25 119.9(9) . . ?
C23 C24 H24A 120.1 . . ?
C25 C24 H24A 120.1 . . ?
C26 C25 C24 118.3(9) . . ?
C26 C25 H25A 120.9 . . ?
C24 C25 H25A 120.9 . . ?
N3 C26 C25 122.3(8) . . ?
N3 C26 H26A 118.8 . . ?
C25 C26 H26A 118.8 . . ?
F4 P1 F5 94.4(7) . . ?
F4 P1 F2 90.7(7) . . ?
F5 P1 F2 174.8(6) . . ?
F4 P1 F3 88.5(6) . . ?
F5 P1 F3 88.3(4) . . ?
F2 P1 F3 91.0(5) . . ?
F4 P1 F6 90.3(5) . . ?
F5 P1 F6 90.8(4) . . ?
F2 P1 F6 90.1(5) . . ?
F3 P1 F6 178.5(6) . . ?
F4 P1 F1 178.9(7) . . ?
F5 P1 F1 86.6(6) . . ?
F2 P1 F1 88.3(6) . . ?
F3 P1 F1 92.0(6) . . ?
F6 P1 F1 89.2(5) . . ?

loop_
_geom_bond_atom_site_label_1
_geom_bond_atom_site_label_2
_geom_bond_distance
_geom_bond_site_symmetry_2
_geom_bond_publ_flag
Pd1 C6 1.979(8) . ?
Pd1 O1 1.990(6) . ?
Pd1 C1 2.040(8) . ?
Pd1 N1 2.136(8) . ?
Pd1 N2 2.151(8) . ?
Pd1 N3 2.185(8) . ?
O1 H1A 0.8400 . ?
O2 C19 1.414(11) . ?
O2 C20 1.423(11) . ?
N1 C15 1.331(12) . ?
N1 C11 1.355(11) . ?
N2 C21 1.482(12) . ?
N2 C17 1.494(11) . ?
N2 C16 1.509(14) . ?
N3 C26 1.346(11) . ?
N3 C22 1.349(11) . ?
C1 C2 1.546(13) . ?
C1 H1B 0.9900 . ?
C1 H1C 0.9900 . ?
C2 C5 1.521(13) . ?
C2 C4 1.522(13) . ?
C2 C3 1.549(14) . ?
C3 H3A 0.9800 . ?
C3 H3B 0.9800 . ?
C3 H3C 0.9800 . ?
C4 H4A 0.9800 . ?
C4 H4B 0.9800 . ?
C4 H4C 0.9800 . ?
C5 C6 1.389(13) . ?
C5 C10 1.405(13) . ?
C6 C7 1.386(12) . ?
C7 C8 1.385(13) . ?
C7 H7A 0.9500 . ?
C8 C9 1.364(15) . ?
C8 H8A 0.9500 . ?
C9 C10 1.405(15) . ?
C9 H9A 0.9500 . ?
C10 H10A 0.9500 . ?
C11 C12 1.374(14) . ?
C11 H11A 0.9500 . ?
C12 C13 1.373(16) . ?
C12 H12A 0.9500 . ?
C13 C14 1.396(15) . ?
C13 H13A 0.9500 . ?
C14 C15 1.384(13) . ?
C14 H14A 0.9500 . ?
C15 C16 1.497(12) . ?
C16 H16A 0.9900 . ?
C16 H16B 0.9900 . ?
C17 C18 1.530(12) . ?
C17 H17A 0.9900 . ?
C17 H17B 0.9900 . ?
C18 C19 1.506(13) . ?
C18 H18A 0.9900 . ?
C18 H18B 0.9900 . ?
C19 H19A 0.9900 . ?
C19 H19B 0.9900 . ?
C20 H20A 0.9800 . ?
C20 H20B 0.9800 . ?
C20 H20C 0.9800 . ?
C21 C22 1.504(12) . ?
C21 H21A 0.9900 . ?
C21 H21B 0.9900 . ?
C22 C23 1.391(13) . ?
C23 C24 1.383(13) . ?
C23 H23A 0.9500 . ?
C24 C25 1.406(15) . ?
C24 H24A 0.9500 . ?
C25 C26 1.372(14) . ?
C25 H25A 0.9500 . ?
C26 H26A 0.9500 . ?
P1 F4 1.550(9) . ?
P1 F5 1.585(8) . ?
P1 F2 1.591(9) . ?
P1 F3 1.597(8) . ?
P1 F6 1.603(7) . ?
P1 F1 1.609(9) . ?

loop_
_geom_torsion_atom_site_label_1
_geom_torsion_atom_site_label_2
_geom_torsion_atom_site_label_3
_geom_torsion_atom_site_label_4
_geom_torsion
_geom_torsion_site_symmetry_1
_geom_torsion_site_symmetry_2
_geom_torsion_site_symmetry_3
_geom_torsion_site_symmetry_4
_geom_torsion_publ_flag
Pd1 C1 C2 C5 7.5(9) . . . . ?
Pd1 C1 C2 C4 129.2(7) . . . . ?
Pd1 C1 C2 C3 -110.9(8) . . . . ?
C4 C2 C5 C6 -127.4(9) . . . . ?
C1 C2 C5 C6 -5.9(11) . . . . ?
C3 C2 C5 C6 112.6(9) . . . . ?
C4 C2 C5 C10 56.2(12) . . . . ?
C1 C2 C5 C10 177.7(8) . . . . ?
C3 C2 C5 C10 -63.7(11) . . . . ?
C10 C5 C6 C7 1.6(13) . . . . ?
C2 C5 C6 C7 -175.0(8) . . . . ?
C10 C5 C6 Pd1 178.1(6) . . . . ?
C2 C5 C6 Pd1 1.6(10) . . . . ?
C5 C6 C7 C8 0.4(12) . . . . ?
Pd1 C6 C7 C8 -175.9(6) . . . . ?
C6 C7 C8 C9 -1.7(13) . . . . ?
C7 C8 C9 C10 1.0(14) . . . . ?
C6 C5 C10 C9 -2.2(13) . . . . ?
C2 C5 C10 C9 174.1(9) . . . . ?
C8 C9 C10 C5 1.0(14) . . . . ?
C15 N1 C11 C12 -1.3(14) . . . . ?
Pd1 N1 C11 C12 -166.5(7) . . . . ?
N1 C11 C12 C13 2.0(15) . . . . ?
C11 C12 C13 C14 -1.1(16) . . . . ?
C12 C13 C14 C15 -0.5(16) . . . . ?
C11 N1 C15 C14 -0.4(14) . . . . ?
Pd1 N1 C15 C14 166.4(7) . . . . ?
C11 N1 C15 C16 175.3(9) . . . . ?
Pd1 N1 C15 C16 -17.9(10) . . . . ?
C13 C14 C15 N1 1.2(15) . . . . ?
C13 C14 C15 C16 -174.1(10) . . . . ?
N1 C15 C16 N2 32.0(12) . . . . ?
C14 C15 C16 N2 -152.4(9) . . . . ?
C21 N2 C16 C15 88.0(9) . . . . ?
C17 N2 C16 C15 -153.4(7) . . . . ?
Pd1 N2 C16 C15 -27.7(9) . . . . ?
C21 N2 C17 C18 52.9(10) . . . . ?
C16 N2 C17 C18 -67.5(10) . . . . ?
Pd1 N2 C17 C18 172.7(6) . . . . ?
N2 C17 C18 C19 171.9(8) . . . . ?
C20 O2 C19 C18 -172.4(8) . . . . ?
C17 C18 C19 O2 -68.0(10) . . . . ?
C17 N2 C21 C22 157.2(8) . . . . ?
C16 N2 C21 C22 -83.6(9) . . . . ?
Pd1 N2 C21 C22 31.8(9) . . . . ?
C26 N3 C22 C23 -1.0(14) . . . . ?
Pd1 N3 C22 C23 -173.5(8) . . . . ?
C26 N3 C22 C21 -177.0(8) . . . . ?
Pd1 N3 C22 C21 10.4(10) . . . . ?
N2 C21 C22 N3 -29.5(12) . . . . ?
N2 C21 C22 C23 154.5(10) . . . . ?
N3 C22 C23 C24 0.1(16) . . . . ?
C21 C22 C23 C24 175.9(10) . . . . ?
C22 C23 C24 C25 0.4(16) . . . . ?
C23 C24 C25 C26 0.1(16) . . . . ?
C22 N3 C26 C25 1.5(14) . . . . ?
Pd1 N3 C26 C25 172.9(7) . . . . ?
C24 C25 C26 N3 -1.0(15) . . . . ?
